data_1525426
loop_
_publ_author_name
'Vedrine, A.'
'Cousseins, J.C.'
'Baraduc, L.'

_publ_section_title
;
 Sur une nouvelle famille de composes M(II) M(IV) Li2 F8 de structure
 apparentee a celle de la Scheelite
;
_journal_name_full 'Materials Research Bulletin'
_journal_page_first 581
_journal_page_last 588
_journal_volume 8
_journal_year 1973
_chemical_formula_sum 'Ca Li U'
_chemical_name_systematic 'Ca Li2 U F8'
_space_group_IT_number 82
_symmetry_space_group_name_Hall 'I -4'
_symmetry_space_group_name_H-M 'I -4'
_cell_angle_alpha 90
_cell_angle_beta 90
_cell_angle_gamma 90
_cell_formula_units_Z 2
_cell_length_a 5.241
_cell_length_b 5.241
_cell_length_c 11.033
_cell_volume 303.055
_citation_journal_id_ASTM MRBUAC
_cod_data_source_file Vedrine_MRBUAC_1973_1393.cif
_cod_data_source_block Ca1Li1U1
_cod_original_cell_volume 303.0554
_cod_original_formula_sum 'Ca1 Li1 U1'
_cod_database_code 1525426

loop_
_symmetry_equiv_pos_as_xyz
x,y,z
y,-x,-z
-x,-y,z
-y,x,-z
x+1/2,y+1/2,z+1/2
y+1/2,-x+1/2,-z+1/2
-x+1/2,-y+1/2,z+1/2
-y+1/2,x+1/2,-z+1/2

loop_
_atom_site_label
_atom_site_type_symbol
_atom_site_fract_x
_atom_site_fract_y
_atom_site_fract_z
_atom_site_occupancy
_atom_site_U_iso_or_equiv
Li1 Li+1 0 0 0 1 0.0
Ca1 Ca+2 0 0.5 0.75 1 0.0
U1 U+4 0 0 0.5 1 0.0
